data_1553723
loop_
_publ_author_name
'Nabeya, Kota'
'Muraoka, Takahiro'
'Hoshino, Norihisa'
'Aizawa, Miho'
'Kajitani, Takashi'
'Akutagawa, Tomoyuki'
'Shishido, Atsushi'
'Fukushima, Takanori'
'Kinbara, Kazushi'

_publ_section_title
;
 Thermal and optical properties of multiblock macrocycles with hysteretic
 polymorphic transition
;
_journal_issue 5
_journal_name_full 'Materials Chemistry Frontiers'
_journal_page_first 969
_journal_paper_doi 10.1039/C7QM00621G
_journal_volume 2
_journal_year 2018
_chemical_formula_moiety 'C60 H56 O10'
_chemical_formula_sum 'C60 H56 O10'
_chemical_formula_weight 937.04
_space_group_crystal_system monoclinic
_space_group_IT_number 14
_space_group_name_Hall '-P 2ybc'
_space_group_name_H-M_alt 'P 1 21/c 1'
_atom_sites_solution_hydrogens geom
_audit_creation_method SHELXL-2017/1
_audit_update_record
;
2017-12-08 deposited with the CCDC.
2018-03-15 downloaded from the CCDC.
;
_cell_angle_alpha 90
_cell_angle_beta 93.0300(10)
_cell_angle_gamma 90
_cell_formula_units_Z 4
_cell_length_a 9.1235(2)
_cell_length_b 60.8969(13)
_cell_length_c 8.8517(2)
_cell_measurement_reflns_used 21918
_cell_measurement_temperature 100(2)
_cell_measurement_theta_max 18.19
_cell_measurement_theta_min 3.63
_cell_volume 4911.07(19)
_computing_cell_refinement 'RAPID AUTO (Rigaku, 2011)'
_computing_data_collection 'RAPID AUTO (Rigaku, 2011)'
_computing_data_reduction 'RAPID AUTO (Rigaku, 2011)'
_computing_molecular_graphics 'ORTEP-3 (Farrugia, 2012)'
_computing_publication_material 'SHELXL-2017/1 (Sheldrick, 2017)'
_computing_structure_refinement 'SHELXL-2017/1 (Sheldrick, 2017)'
_computing_structure_solution 'SIR2004  (Spagna, 2004)'
_diffrn_ambient_temperature 100(2)
_diffrn_detector_area_resol_mean 10.000
_diffrn_measured_fraction_theta_full 0.994
_diffrn_measured_fraction_theta_max 0.994
_diffrn_measurement_device_type 'Rigaku R-AXIS RAPID'
_diffrn_measurement_method \w
_diffrn_radiation_type CuK\a
_diffrn_radiation_wavelength 1.54187
_diffrn_reflns_av_R_equivalents 0.0402
_diffrn_reflns_av_unetI/netI 0.0277
_diffrn_reflns_Laue_measured_fraction_full 0.994
_diffrn_reflns_Laue_measured_fraction_max 0.994
_diffrn_reflns_limit_h_max 10
_diffrn_reflns_limit_h_min -10
_diffrn_reflns_limit_k_max 73
_diffrn_reflns_limit_k_min -69
_diffrn_reflns_limit_l_max 10
_diffrn_reflns_limit_l_min -10
_diffrn_reflns_number 57020
_diffrn_reflns_point_group_measured_fraction_full 0.994
_diffrn_reflns_point_group_measured_fraction_max 0.994
_diffrn_reflns_theta_full 67.687
_diffrn_reflns_theta_max 68.199
_diffrn_reflns_theta_min 4.356
_diffrn_source 'rotating-anode X-ray tube'
_exptl_absorpt_coefficient_mu 0.690
_exptl_absorpt_correction_T_max 1.0000
_exptl_absorpt_correction_T_min 0.8826
_exptl_absorpt_correction_type empirical
_exptl_absorpt_process_details 'ABSCOR (Rigaku, 2010)'
_exptl_crystal_colour colorless
_exptl_crystal_density_diffrn 1.267
_exptl_crystal_description rod
_exptl_crystal_F_000 1984
_exptl_crystal_recrystallization_method 'Re-crystallisation from solvent: tetrahydrofuran and n-hexane'
_exptl_crystal_size_max 0.200
_exptl_crystal_size_mid 0.050
_exptl_crystal_size_min 0.050
_refine_diff_density_max 0.337
_refine_diff_density_min -0.366
_refine_diff_density_rms 0.047
_refine_ls_extinction_method none
_refine_ls_goodness_of_fit_ref 1.035
_refine_ls_hydrogen_treatment constr
_refine_ls_matrix_type full
_refine_ls_number_parameters 677
_refine_ls_number_reflns 8923
_refine_ls_number_restraints 9
_refine_ls_restrained_S_all 1.036
_refine_ls_R_factor_all 0.0578
_refine_ls_R_factor_gt 0.0507
_refine_ls_shift/su_max 0.001
_refine_ls_shift/su_mean 0.000
_refine_ls_structure_factor_coef Fsqd
_refine_ls_weighting_details 'w=1/[\s^2^(Fo^2^)+(0.0641P)^2^+1.9602P] where P=(Fo^2^+2Fc^2^)/3'
_refine_ls_weighting_scheme calc
_refine_ls_wR_factor_gt 0.1265
_refine_ls_wR_factor_ref 0.1325
_reflns_Friedel_coverage 0.000
_reflns_number_gt 7602
_reflns_number_total 8923
_reflns_threshold_expression 'I > 2\s(I)'
_cod_data_source_file c7qm00621g2.cif
_cod_data_source_block P21c
_cod_original_sg_symbol_H-M 'P 21/c'
_cod_database_code 1553723
_shelx_shelxl_version_number 2017/1
_shelx_space_group_comment
;
The symmetry employed for this shelxl refinement is uniquely defined
by the following loop, which should always be used as a source of
symmetry information in preference to the above space-group names.
They are only intended as comments.
;
_shelx_estimated_absorpt_t_min 0.874
_shelx_estimated_absorpt_t_max 0.966

loop_
_space_group_symop_operation_xyz
'x, y, z'
'-x, y+1/2, -z+1/2'
'-x, -y, -z'
'x, -y-1/2, z-1/2'

loop_
_atom_site_label
_atom_site_type_symbol
_atom_site_fract_x
_atom_site_fract_y
_atom_site_fract_z
_atom_site_U_iso_or_equiv
_atom_site_adp_type
_atom_site_occupancy
_atom_site_site_symmetry_order
_atom_site_calc_flag
_atom_site_refinement_flags_posn
_atom_site_refinement_flags_adp
_atom_site_refinement_flags_occupancy
_atom_site_disorder_assembly
_atom_site_disorder_group
O1 O 0.25684(14) 0.21548(2) 0.01642(13) 0.0401(3) Uani 1 1 d . . . . .
O2 O 0.26226(12) 0.26273(2) 0.00221(13) 0.0367(3) Uani 1 1 d . . . . .
O3 O 0.57168(13) 0.25871(2) 0.00638(15) 0.0419(3) Uani 1 1 d . . . . .
O4 O 0.80327(13) 0.22843(2) 0.02936(13) 0.0375(3) Uani 1 1 d . . . . .
O5 O 0.90976(12) 0.19918(2) 0.26728(13) 0.0353(3) Uani 1 1 d . . . . .
O6 O 0.86932(16) 0.04981(2) 2.18035(14) 0.0512(3) Uani 1 1 d . . . . .
O7 O 0.97523(16) 0.01453(2) 2.35379(17) 0.0585(4) Uani 1 1 d . . . . .
O8 O 0.72530(18) -0.02019(2) 2.13459(16) 0.0594(4) Uani 1 1 d . . . . .
O9A O 0.6332(4) -0.00489(5) 1.8220(3) 0.0451(9) Uani 0.562(5) 1 d . . P A 1
O9B O 0.7250(4) 0.00252(5) 1.8473(3) 0.0428(10) Uani 0.438(5) 1 d . . P A 2
O10 O 0.57307(14) 0.03396(2) 1.52295(13) 0.0411(3) Uani 1 1 d . . . . .
C1 C 0.36322(19) 0.05686(3) 1.5766(2) 0.0394(4) Uani 1 1 d . . . . .
H1 H 0.347221 0.049262 1.667995 0.047 Uiso 1 1 calc R U . . .
C2 C 0.47682(18) 0.05076(3) 1.48662(19) 0.0354(4) Uani 1 1 d . . . . .
C3 C 0.49871(19) 0.06159(3) 1.35104(19) 0.0362(4) Uani 1 1 d . . . . .
H2 H 0.577158 0.057372 1.290839 0.043 Uiso 1 1 calc R U . . .
C4 C 0.40484(19) 0.07868(3) 1.3039(2) 0.0371(4) Uani 1 1 d . . . . .
C5 C 0.2927(2) 0.08513(3) 1.3961(2) 0.0445(4) Uani 1 1 d . . . . .
H3 H 0.229842 0.096967 1.366301 0.053 Uiso 1 1 calc R U . . .
C6 C 0.2736(2) 0.07431(3) 1.5301(2) 0.0460(4) Uani 1 1 d . . . . .
H4 H 0.197371 0.078866 1.592197 0.055 Uiso 1 1 calc R U . . .
C7 C 0.41771(19) 0.08943(3) 1.1607(2) 0.0389(4) Uani 1 1 d . . . . .
C8 C 0.41544(19) 0.09880(3) 1.0407(2) 0.0391(4) Uani 1 1 d . . . . .
C9 C 0.40994(18) 0.11028(3) 0.89904(19) 0.0360(4) Uani 1 1 d . . . . .
C10 C 0.51468(19) 0.10668(3) 0.7920(2) 0.0386(4) Uani 1 1 d . . . . .
H5 H 0.590372 0.096214 0.812497 0.046 Uiso 1 1 calc R U . . .
C11 C 0.50984(19) 0.11808(3) 0.6572(2) 0.0380(4) Uani 1 1 d . . . . .
H6 H 0.582035 0.115436 0.585823 0.046 Uiso 1 1 calc R U . . .
C12 C 0.39870(19) 0.13358(3) 0.6249(2) 0.0361(4) Uani 1 1 d . . . . .
C13 C 0.29307(19) 0.13705(3) 0.7307(2) 0.0378(4) Uani 1 1 d . . . . .
H7 H 0.216437 0.147326 0.709271 0.045 Uiso 1 1 calc R U . . .
C14 C 0.29840(19) 0.12574(3) 0.8659(2) 0.0378(4) Uani 1 1 d . . . . .
H8 H 0.226196 0.128429 0.937208 0.045 Uiso 1 1 calc R U . . .
C15 C 0.39582(19) 0.14581(3) 0.4858(2) 0.0383(4) Uani 1 1 d . . . . .
C16 C 0.39533(19) 0.15602(3) 0.3700(2) 0.0382(4) Uani 1 1 d . . . . .
C17 C 0.40218(18) 0.16709(3) 0.22728(19) 0.0360(4) Uani 1 1 d . . . . .
C18 C 0.4905(2) 0.15840(3) 0.1178(2) 0.0403(4) Uani 1 1 d . . . . .
H9 H 0.544806 0.145325 0.138000 0.048 Uiso 1 1 calc R U . . .
C19 C 0.4986(2) 0.16887(3) -0.0203(2) 0.0419(4) Uani 1 1 d . . . . .
H10 H 0.558380 0.162892 -0.094743 0.050 Uiso 1 1 calc R U . . .
C20 C 0.4206(2) 0.18794(3) -0.0508(2) 0.0389(4) Uani 1 1 d . . . . .
H11 H 0.427339 0.195048 -0.145678 0.047 Uiso 1 1 calc R U . . .
C21 C 0.33173(19) 0.19679(3) 0.05777(19) 0.0358(4) Uani 1 1 d . . . . .
C22 C 0.32229(19) 0.18647(3) 0.19703(19) 0.0367(4) Uani 1 1 d . . . . .
H12 H 0.262274 0.192477 0.271198 0.044 Uiso 1 1 calc R U . . .
C23 C 0.2054(2) 0.22874(3) 0.1370(2) 0.0419(4) Uani 1 1 d . . . . .
H13 H 0.286079 0.231449 0.213973 0.050 Uiso 1 1 calc R U . . .
H14 H 0.124718 0.221160 0.186302 0.050 Uiso 1 1 calc R U . . .
C24 C 0.1515(2) 0.25020(3) 0.0688(2) 0.0409(4) Uani 1 1 d . . . . .
H15 H 0.072564 0.247068 -0.009283 0.049 Uiso 1 1 calc R U . . .
H16 H 0.108366 0.259108 0.148818 0.049 Uiso 1 1 calc R U . . .
C25 C 0.3602(2) 0.27358(3) 0.1086(2) 0.0414(4) Uani 1 1 d . . . . .
H17 H 0.381756 0.263984 0.197295 0.050 Uiso 1 1 calc R U . . .
H18 H 0.314797 0.287279 0.144051 0.050 Uiso 1 1 calc R U . . .
C26 C 0.4990(2) 0.27878(3) 0.0332(2) 0.0421(4) Uani 1 1 d . . . . .
H19 H 0.476408 0.286522 -0.063581 0.051 Uiso 1 1 calc R U . . .
H20 H 0.562409 0.288376 0.099015 0.051 Uiso 1 1 calc R U . . .
C27 C 0.70212(19) 0.26151(3) -0.0714(2) 0.0431(4) Uani 1 1 d . . . . .
H21 H 0.775405 0.269739 -0.007232 0.052 Uiso 1 1 calc R U . . .
H22 H 0.681097 0.269968 -0.165576 0.052 Uiso 1 1 calc R U . . .
C28 C 0.7610(2) 0.23940(3) -0.1081(2) 0.0416(4) Uani 1 1 d . . . . .
H23 H 0.684874 0.230758 -0.165572 0.050 Uiso 1 1 calc R U . . .
H24 H 0.846739 0.240952 -0.171273 0.050 Uiso 1 1 calc R U . . .
C29 C 0.8341(2) 0.20582(3) 0.0092(2) 0.0392(4) Uani 1 1 d . . . . .
H25 H 0.938663 0.203881 -0.012323 0.047 Uiso 1 1 calc R U . . .
H26 H 0.773309 0.199988 -0.077679 0.047 Uiso 1 1 calc R U . . .
C30 C 0.80112(19) 0.19357(3) 0.14996(19) 0.0364(4) Uani 1 1 d . . . . .
H27 H 0.702133 0.197542 0.181721 0.044 Uiso 1 1 calc R U . . .
H28 H 0.803015 0.177559 0.130621 0.044 Uiso 1 1 calc R U . . .
C31 C 0.90166(18) 0.18859(2) 0.40238(19) 0.0325(3) Uani 1 1 d . . . . .
C32 C 0.79183(18) 0.17373(3) 0.43593(19) 0.0351(4) Uani 1 1 d . . . . .
H29 H 0.714148 0.170640 0.363345 0.042 Uiso 1 1 calc R U . . .
C33 C 0.79679(18) 0.16353(3) 0.5756(2) 0.0357(4) Uani 1 1 d . . . . .
H30 H 0.721971 0.153363 0.597843 0.043 Uiso 1 1 calc R U . . .
C34 C 0.90911(18) 0.16783(3) 0.68465(19) 0.0336(4) Uani 1 1 d . . . . .
C35 C 1.01671(18) 0.18334(3) 0.65051(19) 0.0344(4) Uani 1 1 d . . . . .
H31 H 1.092701 0.186833 0.724099 0.041 Uiso 1 1 calc R U . . .
C36 C 1.01290(18) 0.19350(3) 0.51143(19) 0.0336(4) Uani 1 1 d . . . . .
H32 H 1.086380 0.203913 0.489570 0.040 Uiso 1 1 calc R U . . .
C37 C 0.91424(18) 0.15656(3) 0.8270(2) 0.0346(4) Uani 1 1 d . . . . .
C38 C 0.91655(18) 0.14692(3) 0.9454(2) 0.0352(4) Uani 1 1 d . . . . .
C39 C 0.91345(18) 0.13603(3) 1.08901(19) 0.0341(4) Uani 1 1 d . . . . .
C40 C 0.80046(19) 0.12123(3) 1.1177(2) 0.0374(4) Uani 1 1 d . . . . .
H33 H 0.726619 0.118204 1.040805 0.045 Uiso 1 1 calc R U . . .
C41 C 0.79550(19) 0.11104(3) 1.2560(2) 0.0383(4) Uani 1 1 d . . . . .
H34 H 0.717879 0.101136 1.274024 0.046 Uiso 1 1 calc R U . . .
C42 C 0.90383(18) 0.11513(3) 1.37066(19) 0.0349(4) Uani 1 1 d . . . . .
C43 C 1.01621(18) 0.13004(3) 1.34268(19) 0.0358(4) Uani 1 1 d . . . . .
H35 H 1.089612 0.133130 1.419879 0.043 Uiso 1 1 calc R U . . .
C44 C 1.02114(19) 0.14025(3) 1.2041(2) 0.0364(4) Uani 1 1 d . . . . .
H36 H 1.098316 0.150245 1.186426 0.044 Uiso 1 1 calc R U . . .
C45 C 0.90072(18) 0.10391(3) 1.5127(2) 0.0370(4) Uani 1 1 d . . . . .
C46 C 0.90006(19) 0.09362(3) 1.6286(2) 0.0388(4) Uani 1 1 d . . . . .
C47 C 0.89962(19) 0.08178(3) 1.7683(2) 0.0380(4) Uani 1 1 d . . . . .
C48 C 0.7978(2) 0.06494(3) 1.7895(2) 0.0424(4) Uani 1 1 d . . . . .
H37 H 0.731798 0.060707 1.708143 0.051 Uiso 1 1 calc R U . . .
C49 C 0.7926(2) 0.05447(3) 1.9271(2) 0.0449(4) Uani 1 1 d . . . . .
H38 H 0.723255 0.043074 1.940045 0.054 Uiso 1 1 calc R U . . .
C50 C 0.8883(2) 0.06055(3) 2.0468(2) 0.0434(4) Uani 1 1 d . . . . .
C51 C 0.9935(2) 0.07659(3) 2.0271(2) 0.0469(4) Uani 1 1 d . . . . .
H39 H 1.061572 0.080387 2.107837 0.056 Uiso 1 1 calc R U . . .
C52 C 0.9983(2) 0.08704(3) 1.8881(2) 0.0442(4) Uani 1 1 d . . . . .
H40 H 1.070373 0.098017 1.874437 0.053 Uiso 1 1 calc R U . . .
C53 C 0.9779(3) 0.05309(3) 2.3014(2) 0.0533(5) Uani 1 1 d . . . . .
H41 H 0.967293 0.067853 2.346299 0.064 Uiso 1 1 calc R U . . .
H42 H 1.077731 0.051797 2.263595 0.064 Uiso 1 1 calc R U . . .
C54 C 0.9533(3) 0.03567(3) 2.4168(2) 0.0545(5) Uani 1 1 d . . . . .
H43 H 1.022311 0.037835 2.505712 0.065 Uiso 1 1 calc R U . . .
H44 H 0.852058 0.036794 2.451145 0.065 Uiso 1 1 calc R U . . .
C55 C 0.8445(2) 0.00296(3) 2.3138(2) 0.0526(5) Uani 1 1 d . . . . .
H45 H 0.761110 0.013356 2.304429 0.063 Uiso 1 1 calc R U . . .
H46 H 0.824293 -0.007790 2.394053 0.063 Uiso 1 1 calc R U . . .
C56 C 0.8593(2) -0.00876(4) 2.1670(2) 0.0586(6) Uani 1 1 d . . . . .
H47 H 0.877358 0.001876 2.085499 0.070 Uiso 1 1 calc R U . . .
H48 H 0.942479 -0.019218 2.175240 0.070 Uiso 1 1 calc R U . . .
C57A C 0.7082(7) -0.03200(14) 2.0056(12) 0.044(2) Uani 0.562(5) 1 d . . P A 1
H49A H 0.606505 -0.037734 2.000810 0.053 Uiso 0.562(5) 1 calc R U P A 1
H50A H 0.773992 -0.044885 2.017440 0.053 Uiso 0.562(5) 1 calc R U P A 1
C57B C 0.7128(17) -0.0316(3) 1.9897(17) 0.081(5) Uani 0.438(5) 1 d . . P A 2
H49B H 0.655311 -0.045305 1.997551 0.097 Uiso 0.438(5) 1 calc R U P A 2
H50B H 0.810936 -0.035253 1.954105 0.097 Uiso 0.438(5) 1 calc R U P A 2
C58A C 0.7334(5) -0.02218(6) 1.8536(4) 0.0442(10) Uani 0.562(5) 1 d . . P A 1
H51A H 0.835085 -0.016527 1.852446 0.053 Uiso 0.562(5) 1 calc R U P A 1
H52A H 0.720880 -0.033629 1.774509 0.053 Uiso 0.562(5) 1 calc R U P A 1
C58B C 0.6365(6) -0.01589(8) 1.8872(6) 0.0452(14) Uani 0.438(5) 1 d . . P A 2
H51B H 0.602819 -0.023679 1.793474 0.054 Uiso 0.438(5) 1 calc R U P A 2
H52B H 0.548396 -0.010381 1.935763 0.054 Uiso 0.438(5) 1 calc R U P A 2
C59A C 0.7012(8) 0.00857(13) 1.6953(8) 0.0494(17) Uani 0.562(5) 1 d . . P A 1
H53A H 0.727605 -0.000456 1.607792 0.059 Uiso 0.562(5) 1 calc R U P A 1
H54A H 0.785180 0.017777 1.731825 0.059 Uiso 0.562(5) 1 calc R U P A 1
C59B C 0.6532(9) 0.00518(17) 1.6743(11) 0.0396(18) Uani 0.438(5) 1 d . . P A 2
H53B H 0.733339 0.007578 1.605026 0.047 Uiso 0.438(5) 1 calc R U P A 2
H54B H 0.603438 -0.008720 1.644303 0.047 Uiso 0.438(5) 1 calc R U P A 2
C60A C 0.5506(18) 0.0223(2) 1.6650(15) 0.052(4) Uani 0.562(5) 1 d . . P A 1
H55A H 0.464889 0.012352 1.654267 0.062 Uiso 0.562(5) 1 calc R U P A 1
H56A H 0.535578 0.032764 1.748414 0.062 Uiso 0.562(5) 1 calc R U P A 1
C60 C 0.552(2) 0.0224(2) 1.6562(17) 0.041(4) Uani 0.438(5) 1 d . . P A 2
H55B H 0.451104 0.016474 1.653479 0.049 Uiso 0.438(5) 1 calc R U P A 2
H56B H 0.563963 0.032559 1.743495 0.049 Uiso 0.438(5) 1 calc R U P A 2

loop_
_atom_site_aniso_label
_atom_site_aniso_U_11
_atom_site_aniso_U_22
_atom_site_aniso_U_33
_atom_site_aniso_U_23
_atom_site_aniso_U_13
_atom_site_aniso_U_12
O1 0.0458(7) 0.0380(6) 0.0363(7) 0.0040(5) -0.0004(5) 0.0047(5)
O2 0.0334(6) 0.0394(6) 0.0369(6) 0.0018(5) -0.0013(5) -0.0008(5)
O3 0.0330(7) 0.0352(6) 0.0579(8) 0.0095(5) 0.0056(5) 0.0011(5)
O4 0.0418(7) 0.0354(6) 0.0349(6) 0.0023(5) -0.0019(5) 0.0035(5)
O5 0.0360(6) 0.0343(6) 0.0355(6) 0.0021(5) 0.0007(5) -0.0014(5)
O6 0.0637(9) 0.0507(8) 0.0383(7) 0.0067(6) -0.0049(6) -0.0006(6)
O7 0.0513(9) 0.0582(9) 0.0661(10) 0.0116(7) 0.0043(7) 0.0080(7)
O8 0.0745(11) 0.0597(9) 0.0454(8) 0.0014(7) 0.0179(7) -0.0118(7)
O9A 0.052(2) 0.0439(16) 0.0398(14) 0.0104(12) 0.0076(12) 0.0069(13)
O9B 0.046(2) 0.0444(18) 0.0379(17) 0.0101(13) -0.0032(14) -0.0045(15)
O10 0.0472(7) 0.0392(6) 0.0373(7) 0.0108(5) 0.0057(5) 0.0044(5)
C1 0.0359(9) 0.0453(10) 0.0369(9) 0.0020(7) 0.0000(7) -0.0054(7)
C2 0.0335(9) 0.0346(8) 0.0378(9) 0.0020(7) -0.0021(7) -0.0051(7)
C3 0.0344(9) 0.0365(9) 0.0375(9) 0.0027(7) 0.0013(7) -0.0036(7)
C4 0.0356(9) 0.0359(9) 0.0389(9) 0.0031(7) -0.0062(7) -0.0063(7)
C5 0.0382(10) 0.0462(10) 0.0483(11) 0.0009(8) -0.0056(8) 0.0057(8)
C6 0.0358(10) 0.0586(12) 0.0436(11) -0.0023(9) 0.0025(8) 0.0034(8)
C7 0.0343(9) 0.0355(9) 0.0461(10) 0.0034(8) -0.0056(7) -0.0018(7)
C8 0.0355(9) 0.0342(9) 0.0467(10) 0.0034(8) -0.0063(7) -0.0025(7)
C9 0.0345(9) 0.0329(8) 0.0396(9) 0.0033(7) -0.0073(7) -0.0057(7)
C10 0.0334(9) 0.0337(9) 0.0479(10) 0.0030(7) -0.0061(7) 0.0019(7)
C11 0.0332(9) 0.0372(9) 0.0432(10) 0.0023(7) -0.0021(7) -0.0011(7)
C12 0.0336(9) 0.0334(8) 0.0406(9) 0.0034(7) -0.0068(7) -0.0065(7)
C13 0.0326(9) 0.0338(8) 0.0462(10) 0.0040(7) -0.0055(7) 0.0014(7)
C14 0.0335(9) 0.0359(9) 0.0436(10) 0.0021(7) -0.0021(7) -0.0009(7)
C15 0.0335(9) 0.0353(9) 0.0453(10) 0.0028(8) -0.0049(7) -0.0032(7)
C16 0.0313(9) 0.0363(9) 0.0462(10) 0.0029(8) -0.0049(7) -0.0044(7)
C17 0.0326(9) 0.0363(9) 0.0381(9) 0.0022(7) -0.0073(7) -0.0076(7)
C18 0.0408(10) 0.0343(9) 0.0447(10) -0.0023(7) -0.0067(8) -0.0003(7)
C19 0.0441(10) 0.0409(9) 0.0403(10) -0.0059(8) 0.0000(8) -0.0014(8)
C20 0.0434(10) 0.0386(9) 0.0340(9) 0.0011(7) -0.0035(7) -0.0039(7)
C21 0.0354(9) 0.0340(8) 0.0375(9) 0.0017(7) -0.0047(7) -0.0041(7)
C22 0.0346(9) 0.0373(9) 0.0378(9) 0.0013(7) -0.0017(7) -0.0036(7)
C23 0.0447(11) 0.0418(10) 0.0396(10) 0.0039(8) 0.0062(8) 0.0034(8)
C24 0.0348(10) 0.0421(9) 0.0463(10) 0.0049(8) 0.0056(8) 0.0033(7)
C25 0.0378(10) 0.0438(10) 0.0417(10) -0.0052(8) -0.0057(8) 0.0047(7)
C26 0.0382(10) 0.0348(9) 0.0523(11) 0.0025(8) -0.0083(8) 0.0008(7)
C27 0.0324(9) 0.0442(10) 0.0527(11) 0.0161(8) 0.0022(8) -0.0034(7)
C28 0.0348(10) 0.0531(11) 0.0368(9) 0.0090(8) 0.0007(7) 0.0012(8)
C29 0.0432(10) 0.0379(9) 0.0366(9) -0.0040(7) 0.0015(7) 0.0050(7)
C30 0.0389(10) 0.0331(8) 0.0370(9) -0.0045(7) -0.0015(7) 0.0012(7)
C31 0.0333(9) 0.0274(8) 0.0370(9) -0.0004(6) 0.0042(7) 0.0037(6)
C32 0.0317(9) 0.0332(8) 0.0402(9) -0.0018(7) -0.0006(7) -0.0012(6)
C33 0.0328(9) 0.0302(8) 0.0443(10) -0.0010(7) 0.0041(7) -0.0029(6)
C34 0.0339(9) 0.0279(8) 0.0393(9) -0.0012(7) 0.0048(7) 0.0035(6)
C35 0.0317(9) 0.0322(8) 0.0391(9) -0.0012(7) 0.0000(7) 0.0020(6)
C36 0.0301(9) 0.0294(8) 0.0413(9) -0.0005(7) 0.0026(7) -0.0004(6)
C37 0.0314(9) 0.0309(8) 0.0417(10) -0.0012(7) 0.0037(7) 0.0014(6)
C38 0.0316(9) 0.0315(8) 0.0425(10) -0.0014(7) 0.0030(7) 0.0025(6)
C39 0.0326(9) 0.0302(8) 0.0397(9) 0.0007(7) 0.0033(7) 0.0033(6)
C40 0.0314(9) 0.0374(9) 0.0430(10) 0.0019(7) -0.0019(7) -0.0005(7)
C41 0.0317(9) 0.0377(9) 0.0453(10) 0.0033(7) 0.0008(7) -0.0035(7)
C42 0.0323(9) 0.0340(8) 0.0386(9) 0.0007(7) 0.0039(7) 0.0047(6)
C43 0.0315(9) 0.0374(9) 0.0381(9) -0.0026(7) -0.0009(7) 0.0016(7)
C44 0.0320(9) 0.0322(8) 0.0450(10) -0.0004(7) 0.0032(7) -0.0019(6)
C45 0.0319(9) 0.0377(9) 0.0415(10) 0.0001(8) 0.0022(7) 0.0022(7)
C46 0.0351(9) 0.0393(9) 0.0422(10) -0.0012(8) 0.0039(7) 0.0047(7)
C47 0.0377(10) 0.0385(9) 0.0383(9) 0.0010(7) 0.0055(7) 0.0072(7)
C48 0.0395(10) 0.0467(10) 0.0406(10) 0.0032(8) -0.0014(8) 0.0014(8)
C49 0.0445(11) 0.0457(10) 0.0442(10) 0.0061(8) 0.0007(8) 0.0002(8)
C50 0.0524(11) 0.0400(9) 0.0377(10) 0.0033(8) 0.0021(8) 0.0089(8)
C51 0.0550(12) 0.0453(10) 0.0397(10) -0.0035(8) -0.0052(8) 0.0028(8)
C52 0.0483(11) 0.0408(10) 0.0433(10) -0.0011(8) 0.0007(8) 0.0000(8)
C53 0.0672(14) 0.0516(11) 0.0399(11) -0.0035(9) -0.0069(9) 0.0086(10)
C54 0.0571(13) 0.0633(13) 0.0431(11) 0.0027(9) 0.0019(9) 0.0112(10)
C55 0.0531(13) 0.0538(12) 0.0513(12) 0.0097(9) 0.0057(9) 0.0061(9)
C56 0.0526(13) 0.0740(15) 0.0501(12) 0.0091(10) 0.0118(10) 0.0110(11)
C57A 0.043(3) 0.037(4) 0.052(5) 0.010(3) 0.000(3) 0.014(2)
C57B 0.151(11) 0.068(8) 0.025(4) 0.002(4) 0.025(5) 0.031(7)
C58A 0.049(2) 0.0379(18) 0.046(2) 0.0051(14) 0.0058(16) 0.0043(16)
C58B 0.063(4) 0.034(2) 0.038(3) 0.003(2) -0.002(2) 0.001(2)
C59A 0.074(5) 0.051(4) 0.022(2) 0.001(2) -0.005(3) 0.028(3)
C59B 0.041(4) 0.046(3) 0.031(4) 0.012(3) -0.001(3) -0.006(3)
C60A 0.064(7) 0.056(6) 0.035(5) 0.028(4) 0.011(4) 0.006(5)
C60 0.063(9) 0.025(6) 0.035(7) -0.009(5) 0.010(5) -0.002(5)

loop_
_atom_type_symbol
_atom_type_description
_atom_type_scat_dispersion_real
_atom_type_scat_dispersion_imag
_atom_type_scat_source
C C 0.0181 0.0091 'International Tables Vol C Tables 4.2.6.8 and 6.1.1.4'
H H 0.0000 0.0000 'International Tables Vol C Tables 4.2.6.8 and 6.1.1.4'
O O 0.0492 0.0322 'International Tables Vol C Tables 4.2.6.8 and 6.1.1.4'

loop_
_geom_angle_atom_site_label_1
_geom_angle_atom_site_label_2
_geom_angle_atom_site_label_3
_geom_angle
C21 O1 C23 116.56(13)
C24 O2 C25 114.21(13)
C27 O3 C26 112.95(13)
C29 O4 C28 113.25(13)
C31 O5 C30 116.98(13)
C50 O6 C53 117.67(16)
C55 O7 C54 114.53(16)
C57A O8 C56 119.4(3)
C56 O8 C57B 115.9(6)
C58A O9A C59A 105.0(4)
C58B O9B C59B 96.0(4)
C2 O10 C60 117.3(7)
C2 O10 C60A 116.3(6)
C6 C1 C2 118.65(17)
C6 C1 H1 120.7
C2 C1 H1 120.7
O10 C2 C1 123.42(15)
O10 C2 C3 115.78(15)
C1 C2 C3 120.80(16)
C2 C3 C4 119.76(16)
C2 C3 H2 120.1
C4 C3 H2 120.1
C3 C4 C5 119.37(16)
C3 C4 C7 121.69(16)
C5 C4 C7 118.91(16)
C6 C5 C4 119.93(17)
C6 C5 H3 120.0
C4 C5 H3 120.0
C5 C6 C1 121.44(17)
C5 C6 H4 119.3
C1 C6 H4 119.3
C8 C7 C4 174.23(19)
C7 C8 C9 178.6(2)
C10 C9 C14 118.50(16)
C10 C9 C8 121.49(16)
C14 C9 C8 120.01(16)
C11 C10 C9 121.03(16)
C11 C10 H5 119.5
C9 C10 H5 119.5
C10 C11 C12 120.27(17)
C10 C11 H6 119.9
C12 C11 H6 119.9
C13 C12 C11 118.87(16)
C13 C12 C15 120.95(16)
C11 C12 C15 120.18(16)
C14 C13 C12 120.87(16)
C14 C13 H7 119.6
C12 C13 H7 119.6
C13 C14 C9 120.46(17)
C13 C14 H8 119.8
C9 C14 H8 119.8
C16 C15 C12 179.17(19)
C15 C16 C17 175.8(2)
C18 C17 C22 119.89(16)
C18 C17 C16 119.08(16)
C22 C17 C16 121.03(16)
C19 C18 C17 119.87(16)
C19 C18 H9 120.1
C17 C18 H9 120.1
C20 C19 C18 120.59(17)
C20 C19 H10 119.7
C18 C19 H10 119.7
C19 C20 C21 120.11(16)
C19 C20 H11 119.9
C21 C20 H11 119.9
O1 C21 C22 124.06(16)
O1 C21 C20 115.91(15)
C22 C21 C20 120.03(16)
C21 C22 C17 119.52(16)
C21 C22 H12 120.2
C17 C22 H12 120.2
O1 C23 C24 107.57(14)
O1 C23 H13 110.2
C24 C23 H13 110.2
O1 C23 H14 110.2
C24 C23 H14 110.2
H13 C23 H14 108.5
O2 C24 C23 114.01(14)
O2 C24 H15 108.8
C23 C24 H15 108.8
O2 C24 H16 108.8
C23 C24 H16 108.8
H15 C24 H16 107.6
O2 C25 C26 108.61(14)
O2 C25 H17 110.0
C26 C25 H17 110.0
O2 C25 H18 110.0
C26 C25 H18 110.0
H17 C25 H18 108.3
O3 C26 C25 107.87(14)
O3 C26 H19 110.1
C25 C26 H19 110.1
O3 C26 H20 110.1
C25 C26 H20 110.1
H19 C26 H20 108.4
O3 C27 C28 108.55(14)
O3 C27 H21 110.0
C28 C27 H21 110.0
O3 C27 H22 110.0
C28 C27 H22 110.0
H21 C27 H22 108.4
O4 C28 C27 108.77(15)
O4 C28 H23 109.9
C27 C28 H23 109.9
O4 C28 H24 109.9
C27 C28 H24 109.9
H23 C28 H24 108.3
O4 C29 C30 109.25(13)
O4 C29 H25 109.8
C30 C29 H25 109.8
O4 C29 H26 109.8
C30 C29 H26 109.8
H25 C29 H26 108.3
O5 C30 C29 108.76(14)
O5 C30 H27 109.9
C29 C30 H27 109.9
O5 C30 H28 109.9
C29 C30 H28 109.9
H27 C30 H28 108.3
O5 C31 C32 124.50(15)
O5 C31 C36 115.73(14)
C32 C31 C36 119.77(15)
C33 C32 C31 119.50(16)
C33 C32 H29 120.2
C31 C32 H29 120.2
C32 C33 C34 121.52(15)
C32 C33 H30 119.2
C34 C33 H30 119.2
C33 C34 C35 118.21(15)
C33 C34 C37 120.49(15)
C35 C34 C37 121.30(15)
C36 C35 C34 120.60(16)
C36 C35 H31 119.7
C34 C35 H31 119.7
C35 C36 C31 120.35(15)
C35 C36 H32 119.8
C31 C36 H32 119.8
C38 C37 C34 178.90(19)
C37 C38 C39 177.23(18)
C44 C39 C40 118.68(16)
C44 C39 C38 120.89(15)
C40 C39 C38 120.41(16)
C41 C40 C39 120.67(16)
C41 C40 H33 119.7
C39 C40 H33 119.7
C40 C41 C42 120.62(16)
C40 C41 H34 119.7
C42 C41 H34 119.7
C41 C42 C43 118.82(16)
C41 C42 C45 120.32(15)
C43 C42 C45 120.84(16)
C44 C43 C42 120.55(16)
C44 C43 H35 119.7
C42 C43 H35 119.7
C43 C44 C39 120.65(16)
C43 C44 H36 119.7
C39 C44 H36 119.7
C46 C45 C42 176.94(18)
C45 C46 C47 178.80(19)
C52 C47 C48 118.18(17)
C52 C47 C46 120.73(17)
C48 C47 C46 121.07(17)
C49 C48 C47 120.73(18)
C49 C48 H37 119.6
C47 C48 H37 119.6
C48 C49 C50 120.11(18)
C48 C49 H38 119.9
C50 C49 H38 119.9
O6 C50 C51 124.40(17)
O6 C50 C49 115.35(17)
C51 C50 C49 120.25(17)
C50 C51 C52 119.25(18)
C50 C51 H39 120.4
C52 C51 H39 120.4
C51 C52 C47 121.39(18)
C51 C52 H40 119.3
C47 C52 H40 119.3
O6 C53 C54 106.80(18)
O6 C53 H41 110.4
C54 C53 H41 110.4
O6 C53 H42 110.4
C54 C53 H42 110.4
H41 C53 H42 108.6
O7 C54 C53 110.14(16)
O7 C54 H43 109.6
C53 C54 H43 109.6
O7 C54 H44 109.6
C53 C54 H44 109.6
H43 C54 H44 108.1
O7 C55 C56 109.95(18)
O7 C55 H45 109.7
C56 C55 H45 109.7
O7 C55 H46 109.7
C56 C55 H46 109.7
H45 C55 H46 108.2
O8 C56 C55 107.01(17)
O8 C56 H47 110.3
C55 C56 H47 110.3
O8 C56 H48 110.3
C55 C56 H48 110.3
H47 C56 H48 108.6
O8 C57A C58A 121.9(6)
O8 C57A H49A 106.8
C58A C57A H49A 106.8
O8 C57A H50A 106.8
C58A C57A H50A 106.8
H49A C57A H50A 106.7
O8 C57B C58B 104.2(10)
O8 C57B H49B 110.9
C58B C57B H49B 110.9
O8 C57B H50B 110.9
C58B C57B H50B 110.9
H49B C57B H50B 108.9
O9A C58A C57A 110.2(4)
O9A C58A H51A 109.6
C57A C58A H51A 109.6
O9A C58A H52A 109.6
C57A C58A H52A 109.6
H51A C58A H52A 108.1
O9B C58B C57B 113.9(8)
O9B C58B H51B 108.8
C57B C58B H51B 108.8
O9B C58B H52B 108.8
C57B C58B H52B 108.8
H51B C58B H52B 107.7
O9A C59A C60A 91.4(7)
O9A C59A H53A 113.4
C60A C59A H53A 113.4
O9A C59A H54A 113.4
C60A C59A H54A 113.4
H53A C59A H54A 110.7
C60 C59B O9B 114.1(9)
C60 C59B H53B 108.7
O9B C59B H53B 108.7
C60 C59B H54B 108.7
O9B C59B H54B 108.7
H53B C59B H54B 107.6
O10 C60A C59A 103.6(10)
O10 C60A H55A 111.0
C59A C60A H55A 111.0
O10 C60A H56A 111.0
C59A C60A H56A 111.0
H55A C60A H56A 109.0
O10 C60 C59B 110.8(12)
O10 C60 H55B 109.5
C59B C60 H55B 109.5
O10 C60 H56B 109.5
C59B C60 H56B 109.5
H55B C60 H56B 108.1

loop_
_geom_bond_atom_site_label_1
_geom_bond_atom_site_label_2
_geom_bond_distance
O1 C21 1.367(2)
O1 C23 1.437(2)
O2 C24 1.419(2)
O2 C25 1.426(2)
O3 C27 1.416(2)
O3 C26 1.416(2)
O4 C29 1.418(2)
O4 C28 1.423(2)
O5 C31 1.3639(19)
O5 C30 1.4384(19)
O6 C50 1.370(2)
O6 C53 1.434(2)
O7 C55 1.414(3)
O7 C54 1.422(3)
O8 C57A 1.352(10)
O8 C56 1.423(3)
O8 C57B 1.458(16)
O9A C58A 1.413(5)
O9A C59A 1.545(9)
O9B C58B 1.437(6)
O9B C59B 1.641(10)
O10 C2 1.375(2)
O10 C60 1.394(17)
O10 C60A 1.468(13)
C1 C6 1.390(3)
C1 C2 1.391(2)
C1 H1 0.9500
C2 C3 1.393(2)
C3 C4 1.397(2)
C3 H2 0.9500
C4 C5 1.398(3)
C4 C7 1.437(2)
C5 C6 1.376(3)
C5 H3 0.9500
C6 H4 0.9500
C7 C8 1.205(2)
C8 C9 1.434(2)
C9 C10 1.398(2)
C9 C14 1.406(2)
C10 C11 1.380(2)
C10 H5 0.9500
C11 C12 1.403(2)
C11 H6 0.9500
C12 C13 1.395(2)
C12 C15 1.438(2)
C13 C14 1.380(2)
C13 H7 0.9500
C14 H8 0.9500
C15 C16 1.199(2)
C16 C17 1.436(2)
C17 C18 1.397(3)
C17 C22 1.405(2)
C18 C19 1.384(3)
C18 H9 0.9500
C19 C20 1.381(3)
C19 H10 0.9500
C20 C21 1.398(2)
C20 H11 0.9500
C21 C22 1.390(2)
C22 H12 0.9500
C23 C24 1.511(2)
C23 H13 0.9900
C23 H14 0.9900
C24 H15 0.9900
C24 H16 0.9900
C25 C26 1.496(3)
C25 H17 0.9900
C25 H18 0.9900
C26 H19 0.9900
C26 H20 0.9900
C27 C28 1.492(3)
C27 H21 0.9900
C27 H22 0.9900
C28 H23 0.9900
C28 H24 0.9900
C29 C30 1.496(2)
C29 H25 0.9900
C29 H26 0.9900
C30 H27 0.9900
C30 H28 0.9900
C31 C32 1.394(2)
C31 C36 1.395(2)
C32 C33 1.382(2)
C32 H29 0.9500
C33 C34 1.395(2)
C33 H30 0.9500
C34 C35 1.407(2)
C34 C37 1.433(2)
C35 C36 1.377(2)
C35 H31 0.9500
C36 H32 0.9500
C37 C38 1.201(2)
C38 C39 1.435(2)
C39 C44 1.401(2)
C39 C40 1.403(2)
C40 C41 1.376(2)
C40 H33 0.9500
C41 C42 1.401(2)
C41 H34 0.9500
C42 C43 1.401(2)
C42 C45 1.433(2)
C43 C44 1.378(2)
C43 H35 0.9500
C44 H36 0.9500
C45 C46 1.203(2)
C46 C47 1.431(2)
C47 C52 1.392(3)
C47 C48 1.403(3)
C48 C49 1.378(3)
C48 H37 0.9500
C49 C50 1.388(3)
C49 H38 0.9500
C50 C51 1.387(3)
C51 C52 1.388(3)
C51 H39 0.9500
C52 H40 0.9500
C53 C54 1.498(3)
C53 H41 0.9900
C53 H42 0.9900
C54 H43 0.9900
C54 H44 0.9900
C55 C56 1.495(3)
C55 H45 0.9900
C55 H46 0.9900
C56 H47 0.9900
C56 H48 0.9900
C57A C58A 1.501(10)
C57A H49A 0.9900
C57A H50A 0.9900
C57B C58B 1.469(16)
C57B H49B 0.9900
C57B H50B 0.9900
C58A H51A 0.9900
C58A H52A 0.9900
C58B H51B 0.9900
C58B H52B 0.9900
C59A C60A 1.618(16)
C59A H53A 0.9900
C59A H54A 0.9900
C59B C60 1.402(19)
C59B H53B 0.9900
C59B H54B 0.9900
C60A H55A 0.9900
C60A H56A 0.9900
C60 H55B 0.9900
C60 H56B 0.9900

loop_
_geom_torsion_atom_site_label_1
_geom_torsion_atom_site_label_2
_geom_torsion_atom_site_label_3
_geom_torsion_atom_site_label_4
_geom_torsion
C60 O10 C2 C1 1.1(7)
C60A O10 C2 C1 0.0(6)
C60 O10 C2 C3 -178.5(6)
C60A O10 C2 C3 -179.6(6)
C6 C1 C2 O10 179.11(16)
C6 C1 C2 C3 -1.3(3)
O10 C2 C3 C4 179.08(15)
C1 C2 C3 C4 -0.5(3)
C2 C3 C4 C5 2.0(2)
C2 C3 C4 C7 -176.19(15)
C3 C4 C5 C6 -1.6(3)
C7 C4 C5 C6 176.65(17)
C4 C5 C6 C1 -0.3(3)
C2 C1 C6 C5 1.7(3)
C14 C9 C10 C11 0.4(2)
C8 C9 C10 C11 -178.87(16)
C9 C10 C11 C12 -0.1(3)
C10 C11 C12 C13 -0.6(2)
C10 C11 C12 C15 178.57(15)
C11 C12 C13 C14 1.0(2)
C15 C12 C13 C14 -178.15(16)
C12 C13 C14 C9 -0.7(3)
C10 C9 C14 C13 0.0(2)
C8 C9 C14 C13 179.28(15)
C22 C17 C18 C19 -0.2(2)
C16 C17 C18 C19 -179.88(16)
C17 C18 C19 C20 0.3(3)
C18 C19 C20 C21 -0.3(3)
C23 O1 C21 C22 20.8(2)
C23 O1 C21 C20 -160.02(15)
C19 C20 C21 O1 -178.92(15)
C19 C20 C21 C22 0.3(3)
O1 C21 C22 C17 178.95(15)
C20 C21 C22 C17 -0.2(2)
C18 C17 C22 C21 0.2(2)
C16 C17 C22 C21 179.85(15)
C21 O1 C23 C24 169.88(14)
C25 O2 C24 C23 -75.45(19)
O1 C23 C24 O2 -62.9(2)
C24 O2 C25 C26 158.88(14)
C27 O3 C26 C25 177.28(15)
O2 C25 C26 O3 -68.83(18)
C26 O3 C27 C28 -174.07(15)
C29 O4 C28 C27 168.53(14)
O3 C27 C28 O4 -65.12(19)
C28 O4 C29 C30 -150.95(14)
C31 O5 C30 C29 -176.61(13)
O4 C29 C30 O5 -70.82(17)
C30 O5 C31 C32 -3.4(2)
C30 O5 C31 C36 176.76(13)
O5 C31 C32 C33 178.32(14)
C36 C31 C32 C33 -1.9(2)
C31 C32 C33 C34 0.3(2)
C32 C33 C34 C35 1.5(2)
C32 C33 C34 C37 -178.16(15)
C33 C34 C35 C36 -1.8(2)
C37 C34 C35 C36 177.90(15)
C34 C35 C36 C31 0.2(2)
O5 C31 C36 C35 -178.56(14)
C32 C31 C36 C35 1.6(2)
C44 C39 C40 C41 0.0(2)
C38 C39 C40 C41 -178.84(16)
C39 C40 C41 C42 -0.5(3)
C40 C41 C42 C43 0.9(2)
C40 C41 C42 C45 -177.90(16)
C41 C42 C43 C44 -0.9(2)
C45 C42 C43 C44 177.92(15)
C42 C43 C44 C39 0.4(2)
C40 C39 C44 C43 0.1(2)
C38 C39 C44 C43 178.86(15)
C52 C47 C48 C49 2.3(3)
C46 C47 C48 C49 -176.25(17)
C47 C48 C49 C50 0.1(3)
C53 O6 C50 C51 -9.2(3)
C53 O6 C50 C49 171.20(17)
C48 C49 C50 O6 177.12(16)
C48 C49 C50 C51 -2.5(3)
O6 C50 C51 C52 -177.19(17)
C49 C50 C51 C52 2.4(3)
C50 C51 C52 C47 0.1(3)
C48 C47 C52 C51 -2.4(3)
C46 C47 C52 C51 176.15(17)
C50 O6 C53 C54 -166.06(16)
C55 O7 C54 C53 -103.1(2)
O6 C53 C54 O7 62.7(2)
C54 O7 C55 C56 139.78(18)
C57A O8 C56 C55 179.0(4)
C57B O8 C56 C55 175.9(7)
O7 C55 C56 O8 179.38(16)
C56 O8 C57A C58A -53.1(6)
C56 O8 C57B C58B -94.8(9)
C59A O9A C58A C57A 161.3(5)
O8 C57A C58A O9A -62.5(6)
C59B O9B C58B C57B 145.7(8)
O8 C57B C58B O9B 71.9(10)
C58A O9A C59A C60A 168.5(5)
C58B O9B C59B C60 102.5(10)
C2 O10 C60A C59A -165.8(4)
O9A C59A C60A O10 -168.5(6)
C2 O10 C60 C59B 177.0(6)
O9B C59B C60 O10 137.4(8)
